data_4320647
loop_
_publ_author_name
'William J. Evans'
'Benjamin L. Davis'
'Joseph W. Ziller'

_publ_section_title
;
 Synthesis and Structure of Tris(alkyl- and
 silyl-tetramethylcyclopentadienyl) Complexes of Lanthanum
;
_journal_name_full 'Inorganic Chemistry'
_journal_page_first 6341
_journal_page_last 6348
_journal_paper_doi 10.1021/ic010554i
_journal_volume 40
_journal_year 2001
_chemical_formula_sum 'C30 H45 La'
_chemical_formula_weight 544.57
_chemical_name_systematic
; 
 ? 
;
_space_group_IT_number 176
_symmetry_cell_setting hexagonal
_symmetry_space_group_name_Hall '-P 6c'
_symmetry_space_group_name_H-M 'P 63/m'
_atom_sites_solution_hydrogens geom
_atom_sites_solution_primary direct
_atom_sites_solution_secondary difmap
_audit_creation_method SHELXTL
_cell_angle_alpha 90.00
_cell_angle_beta 90.00
_cell_angle_gamma 120.00
_cell_formula_units_Z 2
_cell_length_a 10.1019(4)
_cell_length_b 10.1019(4)
_cell_length_c 15.5214(8)
_cell_measurement_temperature 183(2)
_cell_volume 1371.73(10)
_computing_cell_refinement 'Bruker SMART/SAINT'
_computing_data_collection 'Bruker SMART'
_computing_data_reduction 'Bruker SHELXTL'
_computing_molecular_graphics 'Bruker SHELXTL'
_computing_publication_material 'Bruker SHELXTL'
_computing_structure_refinement 'Bruker SHELXTL'
_computing_structure_solution 'Bruker SHELXTL'
_diffrn_ambient_temperature 183(2)
_diffrn_measured_fraction_theta_full 0.978
_diffrn_measured_fraction_theta_max 0.978
_diffrn_measurement_device_type 'CCD area detector'
_diffrn_measurement_method 'phi and omega scans'
_diffrn_radiation_monochromator graphite
_diffrn_radiation_source 'sealed tube'
_diffrn_radiation_type MoK\a
_diffrn_radiation_wavelength 0.71073
_diffrn_reflns_av_R_equivalents 0.0195
_diffrn_reflns_av_sigmaI/netI 0.0079
_diffrn_reflns_limit_h_max 13
_diffrn_reflns_limit_h_min -13
_diffrn_reflns_limit_k_max 13
_diffrn_reflns_limit_k_min -13
_diffrn_reflns_limit_l_max 20
_diffrn_reflns_limit_l_min -20
_diffrn_reflns_number 14238
_diffrn_reflns_theta_full 28.28
_diffrn_reflns_theta_max 28.28
_diffrn_reflns_theta_min 2.33
_diffrn_standards_decay_% '< 1.0'
_exptl_absorpt_coefficient_mu 1.571
_exptl_absorpt_correction_T_max 0.6416
_exptl_absorpt_correction_T_min 0.6252
_exptl_absorpt_correction_type numerical
_exptl_absorpt_process_details 'Bruker SADABS'
_exptl_crystal_colour yellow
_exptl_crystal_density_diffrn 1.318
_exptl_crystal_density_meas ?
_exptl_crystal_density_method 'not measured'
_exptl_crystal_description multi-faceted-polyhedra
_exptl_crystal_F_000 564
_exptl_crystal_size_max 0.33
_exptl_crystal_size_mid 0.31
_exptl_crystal_size_min 0.31
_refine_diff_density_max 0.433
_refine_diff_density_min -0.537
_refine_diff_density_rms 0.073
_refine_ls_extinction_coef 0.0044(6)
_refine_ls_extinction_expression Fc^*^=kFc[1+0.001xFc^2^\l^3^/sin(2\q)]^-1/4^
_refine_ls_extinction_method SHELXTL
_refine_ls_goodness_of_fit_ref 1.201
_refine_ls_hydrogen_treatment constr
_refine_ls_matrix_type full
_refine_ls_number_parameters 52
_refine_ls_number_reflns 1164
_refine_ls_number_restraints 0
_refine_ls_restrained_S_all 1.201
_refine_ls_R_factor_all 0.0211
_refine_ls_R_factor_gt 0.0206
_refine_ls_shift/su_max 0.000
_refine_ls_shift/su_mean 0.000
_refine_ls_structure_factor_coef Fsqd
_refine_ls_weighting_details 'calc w=1/[\s^2^(Fo^2^)+(0.0311P)^2^+1.1588P] where P=(Fo^2^+2Fc^2^)/3'
_refine_ls_weighting_scheme calc
_refine_ls_wR_factor_gt 0.0606
_refine_ls_wR_factor_ref 0.0609
_reflns_number_gt 1133
_reflns_number_total 1164
_reflns_threshold_expression >2sigma(I)
_cod_data_source_file ic010554i_1.cif
_cod_data_source_block bld10
_cod_depositor_comments
;
The following automatic conversions were performed:

'_symmetry_cell_setting' value 'Hexagonal' changed to 'hexagonal'
according to the built-in table from CIF Core dictionary named
'cif_core.dic' version 2.4.1 from 2010-06-29.

Automatic conversion script
Id: cif_fix_values 1646 2011-03-28 12:23:43Z adriana 

The following automatic conversions were performed:

'_exptl_crystal_density_meas' value 'none' was changed to '?' - the
value is perceived as not measured.

Automatic conversion script
Id: cif_fix_values 3008 2015-01-20 13:52:24Z robertas 
;
_cod_database_code 4320647

loop_
_symmetry_equiv_pos_as_xyz
'x, y, z'
'-y, x-y, z'
'-x+y, -x, z'
'-x, -y, z+1/2'
'y, -x+y, z+1/2'
'x-y, x, z+1/2'
'-x, -y, -z'
'y, -x+y, -z'
'x-y, x, -z'
'x, y, -z-1/2'
'-y, x-y, -z-1/2'
'-x+y, -x, -z-1/2'

loop_
_atom_site_label
_atom_site_type_symbol
_atom_site_fract_x
_atom_site_fract_y
_atom_site_fract_z
_atom_site_U_iso_or_equiv
_atom_site_adp_type
_atom_site_occupancy
_atom_site_symmetry_multiplicity
_atom_site_calc_flag
_atom_site_refinement_flags
_atom_site_disorder_assembly
_atom_site_disorder_group
La1 La 0.6667 0.3333 0.2500 0.01746(11) Uani 1 6 d S . .
C1 C 0.8588(3) 0.6723(3) 0.2500 0.0335(7) Uani 1 2 d S . .
C2 C 0.7644(3) 0.6320(2) 0.17678(16) 0.0325(5) Uani 1 1 d . . .
C3 C 0.6117(2) 0.5774(2) 0.20459(15) 0.0284(4) Uani 1 1 d . . .
C4 C 1.0282(4) 0.7836(4) 0.2500 0.0686(16) Uani 1 2 d S . .
H4A H 1.0684 0.7929 0.3085 0.103 Uiso 0.50 1 calc PR . .
H4B H 1.0473 0.8837 0.2302 0.103 Uiso 0.50 1 calc PR . .
H4C H 1.0792 0.7465 0.2113 0.103 Uiso 0.50 1 calc PR . .
C5 C 0.8169(4) 0.6699(4) 0.0846(2) 0.0692(11) Uani 1 1 d . . .
H5A H 0.7278 0.6280 0.0464 0.104 Uiso 1 1 calc R . .
H5B H 0.8806 0.6252 0.0698 0.104 Uiso 1 1 calc R . .
H5C H 0.8766 0.7811 0.0776 0.104 Uiso 1 1 calc R . .
C6 C 0.4865(3) 0.5604(3) 0.1452(2) 0.0524(7) Uani 1 1 d . . .
H6A H 0.5191 0.5648 0.0852 0.079 Uiso 1 1 calc R . .
H6B H 0.4649 0.6434 0.1558 0.079 Uiso 1 1 calc R . .
H6C H 0.3941 0.4619 0.1558 0.079 Uiso 1 1 calc R . .

loop_
_atom_site_aniso_label
_atom_site_aniso_U_11
_atom_site_aniso_U_22
_atom_site_aniso_U_33
_atom_site_aniso_U_23
_atom_site_aniso_U_13
_atom_site_aniso_U_12
La1 0.01509(12) 0.01509(12) 0.02219(15) 0.000 0.000 0.00755(6)
C1 0.0218(13) 0.0180(13) 0.061(2) 0.000 0.000 0.0102(11)
C2 0.0361(11) 0.0262(10) 0.0397(12) 0.0106(9) 0.0093(9) 0.0190(9)
C3 0.0287(10) 0.0205(8) 0.0392(12) 0.0011(8) -0.0036(9) 0.0146(8)
C4 0.0230(16) 0.0243(17) 0.150(5) 0.000 0.000 0.0057(14)
C5 0.096(3) 0.084(3) 0.055(2) 0.0394(18) 0.0346(19) 0.066(2)
C6 0.0538(16) 0.0383(13) 0.070(2) -0.0023(13) -0.0266(15) 0.0268(13)

loop_
_atom_type_symbol
_atom_type_description
_atom_type_scat_dispersion_real
_atom_type_scat_dispersion_imag
_atom_type_scat_source
C C 0.0033 0.0016 'International Tables Vol C Tables 4.2.6.8 and 6.1.1.4'
H H 0.0000 0.0000 'International Tables Vol C Tables 4.2.6.8 and 6.1.1.4'
La La -0.2871 2.4523 'International Tables Vol C Tables 4.2.6.8 and 6.1.1.4'

loop_
_geom_angle_atom_site_label_1
_geom_angle_atom_site_label_2
_geom_angle_atom_site_label_3
_geom_angle
_geom_angle_site_symmetry_1
_geom_angle_site_symmetry_3
_geom_angle_publ_flag
Cnt La1 Cnt 120.0 . . ?
C3 La1 C3 28.40(9) 12_666 3_665 ?
C3 La1 C3 122.012(13) 12_666 2_655 ?
C3 La1 C3 114.19(4) 3_665 2_655 ?
C3 La1 C3 114.19(4) 12_666 11_656 ?
C3 La1 C3 122.012(13) 3_665 11_656 ?
C3 La1 C3 28.40(9) 2_655 11_656 ?
C3 La1 C3 114.19(4) 12_666 10_556 ?
C3 La1 C3 122.012(13) 3_665 10_556 ?
C3 La1 C3 122.012(13) 2_655 10_556 ?
C3 La1 C3 114.19(4) 11_656 10_556 ?
C3 La1 C3 122.012(13) 12_666 . ?
C3 La1 C3 114.19(4) 3_665 . ?
C3 La1 C3 114.19(4) 2_655 . ?
C3 La1 C3 122.012(13) 11_656 . ?
C3 La1 C3 28.40(9) 10_556 . ?
C3 La1 C2 28.52(6) 12_666 12_666 ?
C3 La1 C2 46.68(6) 3_665 12_666 ?
C3 La1 C2 96.72(6) 2_655 12_666 ?
C3 La1 C2 85.67(6) 11_656 12_666 ?
C3 La1 C2 131.71(7) 10_556 12_666 ?
C3 La1 C2 149.09(6) . 12_666 ?
C3 La1 C2 46.68(6) 12_666 3_665 ?
C3 La1 C2 28.52(6) 3_665 3_665 ?
C3 La1 C2 85.67(6) 2_655 3_665 ?
C3 La1 C2 96.72(6) 11_656 3_665 ?
C3 La1 C2 149.09(6) 10_556 3_665 ?
C3 La1 C2 131.71(7) . 3_665 ?
C2 La1 C2 46.21(10) 12_666 3_665 ?
C3 La1 C2 149.09(6) 12_666 2_655 ?
C3 La1 C2 131.71(7) 3_665 2_655 ?
C3 La1 C2 28.52(6) 2_655 2_655 ?
C3 La1 C2 46.68(6) 11_656 2_655 ?
C3 La1 C2 96.72(6) 10_556 2_655 ?
C3 La1 C2 85.67(6) . 2_655 ?
C2 La1 C2 125.24(2) 12_666 2_655 ?
C2 La1 C2 105.61(6) 3_665 2_655 ?
C3 La1 C2 85.67(6) 12_666 10_556 ?
C3 La1 C2 96.72(6) 3_665 10_556 ?
C3 La1 C2 149.09(6) 2_655 10_556 ?
C3 La1 C2 131.71(7) 11_656 10_556 ?
C3 La1 C2 28.52(6) 10_556 10_556 ?
C3 La1 C2 46.68(6) . 10_556 ?
C2 La1 C2 105.61(6) 12_666 10_556 ?
C2 La1 C2 125.24(2) 3_665 10_556 ?
C2 La1 C2 125.24(2) 2_655 10_556 ?
C3 La1 C2 131.71(7) 12_666 11_656 ?
C3 La1 C2 149.09(6) 3_665 11_656 ?
C3 La1 C2 46.68(6) 2_655 11_656 ?
C3 La1 C2 28.52(6) 11_656 11_656 ?
C3 La1 C2 85.67(6) 10_556 11_656 ?
C3 La1 C2 96.72(6) . 11_656 ?
C2 La1 C2 105.61(6) 12_666 11_656 ?
C2 La1 C2 125.24(2) 3_665 11_656 ?
C2 La1 C2 46.21(10) 2_655 11_656 ?
C2 La1 C2 105.61(6) 10_556 11_656 ?
C3 La1 C2 96.72(6) 12_666 . ?
C3 La1 C2 85.67(6) 3_665 . ?
C3 La1 C2 131.71(7) 2_655 . ?
C3 La1 C2 149.09(6) 11_656 . ?
C3 La1 C2 46.68(6) 10_556 . ?
C3 La1 C2 28.52(6) . . ?
C2 La1 C2 125.24(2) 12_666 . ?
C2 La1 C2 105.61(6) 3_665 . ?
C2 La1 C2 105.61(6) 2_655 . ?
C2 La1 C2 46.21(10) 10_556 . ?
C2 La1 C2 125.24(2) 11_656 . ?
C3 La1 C1 46.12(7) 12_666 3_665 ?
C3 La1 C1 46.12(7) 3_665 3_665 ?
C3 La1 C1 76.09(7) 2_655 3_665 ?
C3 La1 C1 76.09(7) 11_656 3_665 ?
C3 La1 C1 158.99(6) 10_556 3_665 ?
C3 La1 C1 158.99(6) . 3_665 ?
C2 La1 C1 27.68(6) 12_666 3_665 ?
C2 La1 C1 27.68(6) 3_665 3_665 ?
C2 La1 C1 103.14(7) 2_655 3_665 ?
C2 La1 C1 131.16(7) 10_556 3_665 ?
C2 La1 C1 103.14(7) 11_656 3_665 ?
C2 La1 C1 131.16(7) . 3_665 ?
C3 La1 C1 76.09(7) 12_666 . ?
C3 La1 C1 76.09(7) 3_665 . ?
C3 La1 C1 158.99(6) 2_655 . ?
C3 La1 C1 158.99(6) 11_656 . ?
C3 La1 C1 46.12(7) 10_556 . ?
C3 La1 C1 46.12(7) . . ?
C2 La1 C1 103.14(7) 12_666 . ?
C2 La1 C1 103.14(7) 3_665 . ?
C2 La1 C1 131.16(7) 2_655 . ?
C2 La1 C1 27.68(6) 10_556 . ?
C2 La1 C1 131.16(7) 11_656 . ?
C2 La1 C1 27.68(6) . . ?
C1 La1 C1 120.0 3_665 . ?
C3 La1 C1 158.99(6) 12_666 2_655 ?
C3 La1 C1 158.99(6) 3_665 2_655 ?
C3 La1 C1 46.12(7) 2_655 2_655 ?
C3 La1 C1 46.12(7) 11_656 2_655 ?
C3 La1 C1 76.09(7) 10_556 2_655 ?
C3 La1 C1 76.09(7) . 2_655 ?
C2 La1 C1 131.16(7) 12_666 2_655 ?
C2 La1 C1 131.16(7) 3_665 2_655 ?
C2 La1 C1 27.68(6) 2_655 2_655 ?
C2 La1 C1 103.14(7) 10_556 2_655 ?
C2 La1 C1 27.68(6) 11_656 2_655 ?
C2 La1 C1 103.14(7) . 2_655 ?
C1 La1 C1 120.0 3_665 2_655 ?
C1 La1 C1 120.0 . 2_655 ?
C2 C1 C2 107.8(3) . 10_556 ?
C2 C1 C4 124.68(14) . . ?
C2 C1 C4 124.68(14) 10_556 . ?
C2 C1 La1 73.07(14) . . ?
C2 C1 La1 73.07(14) 10_556 . ?
C4 C1 La1 134.7(2) . . ?
C1 C2 C3 108.3(2) . . ?
C1 C2 C5 126.3(2) . . ?
C3 C2 C5 124.2(2) . . ?
C1 C2 La1 79.25(14) . . ?
C3 C2 La1 74.83(11) . . ?
C5 C2 La1 122.04(18) . . ?
C3 C3 C2 107.68(14) 10_556 . ?
C3 C3 C6 127.84(17) 10_556 . ?
C2 C3 C6 123.1(2) . . ?
C3 C3 La1 75.80(5) 10_556 . ?
C2 C3 La1 76.64(11) . . ?
C6 C3 La1 124.38(15) . . ?

loop_
_geom_bond_atom_site_label_1
_geom_bond_atom_site_label_2
_geom_bond_distance
_geom_bond_site_symmetry_2
_geom_bond_publ_flag
La1 C3 2.8732(19) 12_666 ?
La1 C3 2.8732(19) 3_665 ?
La1 C3 2.8732(19) 2_655 ?
La1 C3 2.8732(19) 11_656 ?
La1 C3 2.8732(19) 10_556 ?
La1 C3 2.8732(19) . ?
La1 C2 2.896(2) 12_666 ?
La1 C2 2.896(2) 3_665 ?
La1 C2 2.896(2) 2_655 ?
La1 C2 2.896(2) 10_556 ?
La1 C2 2.896(2) 11_656 ?
La1 C2 2.896(2) . ?
La1 C1 2.975(3) 3_665 ?
La1 C1 2.975(3) . ?
La1 C1 2.975(3) 2_655 ?
La1 Cnt 2.642 . ?
C1 C2 1.407(3) . ?
C1 C2 1.407(3) 10_556 ?
C1 C4 1.506(5) . ?
C2 C3 1.421(3) . ?
C2 C5 1.508(4) . ?
C3 C3 1.410(5) 10_556 ?
C3 C6 1.503(3) . ?
